data_7244959
loop_
_publ_author_name
'Kim, Paul'
'Lee, In-Seo'
'Kim, Ji-Yoon'
'Mswahili, Medard E.'
'Jeong, Young-Seob'
'Yoon, Woo-Jin'
'Yun, Ho-Seop'
'Lee, Min-Jeong'
'Choi, Guang J.'

_publ_section_title
;
 A study to discover novel pharmaceutical cocrystals of pelubiprofen with
 a machine learning approach compared
;
_journal_name_full CrystEngComm
_journal_paper_doi 10.1039/D2CE00153E
_journal_year 2022
_chemical_formula_moiety 'C16 H18 O3, C6 H6 N2 O'
_chemical_formula_sum 'C22 H24 N2 O4'
_chemical_formula_weight 380.43
_space_group_crystal_system monoclinic
_space_group_IT_number 15
_space_group_name_Hall '-C 2yc'
_space_group_name_H-M_alt 'C 1 2/c 1'
_symmetry_space_group_name_Hall '-C 2yc'
_atom_sites_solution_hydrogens geom
_audit_creation_method SHELXL-2018/3
_audit_update_record
;
2021-07-30 deposited with the CCDC.	2022-05-19 downloaded from the CCDC.
;
_cell_angle_alpha 90
_cell_angle_beta 90.6002(19)
_cell_angle_gamma 90
_cell_formula_units_Z 8
_cell_length_a 18.2765(12)
_cell_length_b 6.1664(3)
_cell_length_c 35.009(2)
_cell_measurement_reflns_used 8423
_cell_measurement_temperature 290(1)
_cell_measurement_theta_max 27.43
_cell_measurement_theta_min 3.205
_cell_volume 3945.3(4)
_computing_molecular_graphics 'Ortep for Windows (Farrugia, 2012)'
_computing_publication_material 'WinGX publication routines (Farrugia, 2012)'
_computing_structure_refinement 'SHELXL-2018/3 (Sheldrick, 2018)'
_diffrn_ambient_temperature 290(1)
_diffrn_measured_fraction_theta_full 0.999
_diffrn_measured_fraction_theta_max 0.999
_diffrn_measurement_device_type 'Rigaku R-axis Rapid S'
_diffrn_measurement_method \w
_diffrn_radiation_monochromator graphite
_diffrn_radiation_type MoK\a
_diffrn_radiation_wavelength 0.7107
_diffrn_reflns_av_R_equivalents 0.0439
_diffrn_reflns_av_unetI/netI 0.0397
_diffrn_reflns_Laue_measured_fraction_full 0.999
_diffrn_reflns_Laue_measured_fraction_max 0.999
_diffrn_reflns_limit_h_max 22
_diffrn_reflns_limit_h_min -22
_diffrn_reflns_limit_k_max 6
_diffrn_reflns_limit_k_min -7
_diffrn_reflns_limit_l_max 43
_diffrn_reflns_limit_l_min -43
_diffrn_reflns_number 14588
_diffrn_reflns_point_group_measured_fraction_full 0.999
_diffrn_reflns_point_group_measured_fraction_max 0.999
_diffrn_reflns_theta_full 25.241
_diffrn_reflns_theta_max 25.998
_diffrn_reflns_theta_min 3.206
_diffrn_source 'Sealed X-ray tube'
_exptl_absorpt_coefficient_mu 0.089
_exptl_absorpt_correction_T_max 1.000
_exptl_absorpt_correction_T_min 0.7811
_exptl_absorpt_correction_type multi-scan
_exptl_absorpt_process_details '(ABSCOR; Higashi, 1995)'
_exptl_crystal_colour Colorless
_exptl_crystal_density_diffrn 1.281
_exptl_crystal_density_method 'not measured'
_exptl_crystal_description Plate
_exptl_crystal_F_000 1616
_exptl_crystal_size_max 0.24
_exptl_crystal_size_mid 0.20
_exptl_crystal_size_min 0.06
_refine_diff_density_max 0.370
_refine_diff_density_min -0.256
_refine_diff_density_rms 0.049
_refine_ls_extinction_coef 0.0015(4)
_refine_ls_extinction_expression Fc^*^=kFc[1+0.001xFc^2^\l^3^/sin(2\q)]^-1/4^
_refine_ls_extinction_method 'SHELXL-2018/3 (Sheldrick 2018)'
_refine_ls_goodness_of_fit_ref 1.133
_refine_ls_hydrogen_treatment constr
_refine_ls_matrix_type full
_refine_ls_number_parameters 256
_refine_ls_number_reflns 3864
_refine_ls_number_restraints 0
_refine_ls_restrained_S_all 1.133
_refine_ls_R_factor_all 0.1105
_refine_ls_R_factor_gt 0.0489
_refine_ls_shift/su_max 0.000
_refine_ls_shift/su_mean 0.000
_refine_ls_structure_factor_coef Fsqd
_refine_ls_weighting_details 'w=1/[\s^2^(Fo^2^)+(0.0790P)^2^+1.0159P] where P=(Fo^2^+2Fc^2^)/3'
_refine_ls_weighting_scheme calc
_refine_ls_wR_factor_gt 0.1314
_refine_ls_wR_factor_ref 0.1792
_reflns_Friedel_coverage 0.000
_reflns_number_gt 2019
_reflns_number_total 3864
_reflns_threshold_expression 'I > 2\s(I)'
_cod_data_source_file d2ce00153e2.cif
_cod_data_source_block shelx
_cod_original_sg_symbol_H-M 'C 2/c'
_cod_database_code 7244959
_shelx_shelxl_version_number 2018/3
_shelx_space_group_comment
;
The symmetry employed for this shelxl refinement is uniquely defined
by the following loop, which should always be used as a source of
symmetry information in preference to the above space-group names.
They are only intended as comments.
;
_publcif_funding_html
;
;

loop_
_space_group_symop_operation_xyz
'x, y, z'
'-x, y, -z+1/2'
'x+1/2, y+1/2, z'
'-x+1/2, y+1/2, -z+1/2'
'-x, -y, -z'
'x, -y, z-1/2'
'-x+1/2, -y+1/2, -z'
'x+1/2, -y+1/2, z-1/2'

loop_
_atom_site_label
_atom_site_type_symbol
_atom_site_fract_x
_atom_site_fract_y
_atom_site_fract_z
_atom_site_U_iso_or_equiv
_atom_site_adp_type
_atom_site_occupancy
_atom_site_site_symmetry_order
_atom_site_calc_flag
_atom_site_refinement_flags_posn
_atom_site_refinement_flags_adp
_atom_site_refinement_flags_occupancy
_atom_site_disorder_assembly
_atom_site_disorder_group
C1 C 0.32204(15) 0.4731(4) 0.58824(7) 0.0499(6) Uani 1 1 d . . . . .
C2 C 0.25958(14) 0.3929(4) 0.61285(7) 0.0520(7) Uani 1 1 d . . . . .
H2 H 0.221570 0.505039 0.612556 0.062 Uiso 1 1 calc R U . . .
C3 C 0.22582(17) 0.1870(5) 0.59692(8) 0.0713(9) Uani 1 1 d . . . . .
H3A H 0.262208 0.074806 0.596237 0.107 Uiso 1 1 calc R U . . .
H3B H 0.207623 0.213544 0.571524 0.107 Uiso 1 1 calc R U . . .
H3C H 0.186237 0.142099 0.612907 0.107 Uiso 1 1 calc R U . . .
C4 C 0.28767(14) 0.3716(4) 0.65397(7) 0.0474(6) Uani 1 1 d . . . . .
C5 C 0.27772(15) 0.5384(4) 0.67977(7) 0.0540(7) Uani 1 1 d . . . . .
H5 H 0.253756 0.663664 0.671730 0.065 Uiso 1 1 calc R U . . .
C6 C 0.30229(14) 0.5247(4) 0.71710(7) 0.0528(7) Uani 1 1 d . . . . .
H6 H 0.293969 0.639586 0.733702 0.063 Uiso 1 1 calc R U . . .
C7 C 0.33946(14) 0.3411(4) 0.73036(7) 0.0499(7) Uani 1 1 d . . . . .
C8 C 0.34782(17) 0.1716(5) 0.70448(8) 0.0619(8) Uani 1 1 d . . . . .
H8 H 0.370701 0.044664 0.712569 0.074 Uiso 1 1 calc R U . . .
C9 C 0.32300(16) 0.1866(4) 0.66700(8) 0.0590(7) Uani 1 1 d . . . . .
H9 H 0.330172 0.071015 0.650387 0.071 Uiso 1 1 calc R U . . .
C10 C 0.36688(15) 0.3139(4) 0.76973(7) 0.0551(7) Uani 1 1 d . . . . .
H10 H 0.365476 0.172374 0.778868 0.066 Uiso 1 1 calc R U . . .
C11 C 0.39350(15) 0.4597(4) 0.79451(7) 0.0522(7) Uani 1 1 d . . . . .
C12 C 0.40313(16) 0.6978(4) 0.78736(8) 0.0608(8) Uani 1 1 d . . . . .
H12A H 0.364820 0.777109 0.800295 0.073 Uiso 1 1 calc R U . . .
H12B H 0.398192 0.725979 0.760194 0.073 Uiso 1 1 calc R U . . .
C13 C 0.4771(2) 0.7791(6) 0.80128(10) 0.0861(11) Uani 1 1 d . . . . .
H13A H 0.515096 0.715685 0.785654 0.103 Uiso 1 1 calc R U . . .
H13B H 0.479216 0.935200 0.798068 0.103 Uiso 1 1 calc R U . . .
C14 C 0.4918(2) 0.7260(6) 0.84138(10) 0.0975(13) Uani 1 1 d . . . . .
H14A H 0.457691 0.805110 0.857217 0.117 Uiso 1 1 calc R U . . .
H14B H 0.540783 0.774105 0.848112 0.117 Uiso 1 1 calc R U . . .
C15 C 0.48540(19) 0.4897(6) 0.84999(9) 0.0810(10) Uani 1 1 d . . . . .
H15A H 0.482644 0.471988 0.877465 0.097 Uiso 1 1 calc R U . . .
H15B H 0.529746 0.418298 0.841649 0.097 Uiso 1 1 calc R U . . .
C16 C 0.42098(17) 0.3758(5) 0.83197(8) 0.0634(8) Uani 1 1 d . . . . .
O1 O 0.34318(12) 0.6703(3) 0.59743(5) 0.0662(6) Uani 1 1 d . . . . .
H1 H 0.378248 0.704858 0.584338 0.099 Uiso 1 1 calc R U . . .
O2 O 0.35081(12) 0.3702(3) 0.56329(6) 0.0763(6) Uani 1 1 d . . . . .
O3 O 0.39445(16) 0.2168(4) 0.84697(6) 0.0966(8) Uani 1 1 d . . . . .
C17 C 0.65903(16) 1.0917(5) 0.51905(8) 0.0599(7) Uani 1 1 d . . . . .
C18 C 0.59096(14) 0.9858(4) 0.53368(6) 0.0478(6) Uani 1 1 d . . . . .
C19 C 0.56721(16) 0.7814(4) 0.52345(8) 0.0595(7) Uani 1 1 d . . . . .
H19 H 0.593796 0.697567 0.506413 0.071 Uiso 1 1 calc R U . . .
C20 C 0.50323(17) 0.7035(5) 0.53897(8) 0.0632(8) Uani 1 1 d . . . . .
H20 H 0.487979 0.564737 0.532182 0.076 Uiso 1 1 calc R U . . .
C21 C 0.48618(17) 1.0116(5) 0.57288(8) 0.0680(8) Uani 1 1 d . . . . .
H21 H 0.458581 1.092918 0.589842 0.082 Uiso 1 1 calc R U . . .
C22 C 0.54970(17) 1.0993(5) 0.55913(8) 0.0637(8) Uani 1 1 d . . . . .
H22 H 0.564678 1.236198 0.567155 0.076 Uiso 1 1 calc R U . . .
N1 N 0.69385(13) 1.0012(4) 0.49033(6) 0.0706(7) Uani 1 1 d . . . . .
H1A H 0.732810 1.060530 0.481569 0.085 Uiso 1 1 calc R U . . .
H1B H 0.677581 0.882953 0.480379 0.085 Uiso 1 1 calc R U . . .
N2 N 0.46236(13) 0.8154(4) 0.56299(6) 0.0579(6) Uani 1 1 d . . . . .
O4 O 0.68013(14) 1.2610(4) 0.53428(7) 0.1024(9) Uani 1 1 d . . . . .

loop_
_atom_site_aniso_label
_atom_site_aniso_U_11
_atom_site_aniso_U_22
_atom_site_aniso_U_33
_atom_site_aniso_U_23
_atom_site_aniso_U_13
_atom_site_aniso_U_12
C1 0.0532(16) 0.0535(16) 0.0429(13) -0.0009(12) 0.0006(12) -0.0040(13)
C2 0.0486(16) 0.0607(16) 0.0468(14) 0.0014(12) 0.0029(12) -0.0084(13)
C3 0.067(2) 0.084(2) 0.0631(18) -0.0005(16) -0.0034(15) -0.0223(17)
C4 0.0447(15) 0.0518(15) 0.0460(14) 0.0048(12) 0.0022(11) -0.0058(12)
C5 0.0557(17) 0.0521(15) 0.0541(15) 0.0024(13) -0.0056(12) 0.0044(13)
C6 0.0563(17) 0.0525(15) 0.0496(14) -0.0009(12) -0.0002(12) 0.0059(13)
C7 0.0539(16) 0.0498(15) 0.0461(14) 0.0027(12) 0.0041(12) -0.0042(13)
C8 0.076(2) 0.0518(16) 0.0575(17) 0.0034(13) -0.0048(15) 0.0074(14)
C9 0.0709(19) 0.0515(16) 0.0548(16) -0.0059(13) 0.0023(14) 0.0020(14)
C10 0.0668(18) 0.0531(16) 0.0454(14) 0.0092(12) -0.0011(13) 0.0001(14)
C11 0.0585(17) 0.0554(16) 0.0427(13) 0.0041(12) 0.0000(12) 0.0033(13)
C12 0.0664(19) 0.0588(17) 0.0571(16) 0.0039(13) -0.0054(14) -0.0004(14)
C13 0.085(2) 0.085(2) 0.088(2) 0.0073(19) -0.017(2) -0.0226(19)
C14 0.098(3) 0.111(3) 0.083(2) 0.016(2) -0.028(2) -0.026(2)
C15 0.085(2) 0.094(3) 0.0628(18) 0.0055(17) -0.0213(17) 0.0048(19)
C16 0.076(2) 0.0642(18) 0.0504(16) 0.0051(14) -0.0024(15) 0.0049(16)
O1 0.0724(15) 0.0632(13) 0.0635(12) -0.0069(10) 0.0208(10) -0.0164(10)
O2 0.0808(15) 0.0773(14) 0.0711(13) -0.0223(11) 0.0237(12) -0.0150(12)
O3 0.133(2) 0.0892(17) 0.0671(14) 0.0278(13) -0.0196(14) -0.0207(16)
C17 0.0587(18) 0.0633(18) 0.0580(16) -0.0125(14) 0.0082(14) -0.0160(15)
C18 0.0484(15) 0.0522(15) 0.0427(13) -0.0008(12) -0.0011(11) -0.0093(12)
C19 0.0634(18) 0.0598(17) 0.0556(16) -0.0137(13) 0.0132(14) -0.0147(15)
C20 0.074(2) 0.0613(17) 0.0542(16) -0.0098(14) 0.0067(15) -0.0242(16)
C21 0.070(2) 0.0599(18) 0.0745(19) -0.0081(15) 0.0239(16) -0.0100(16)
C22 0.070(2) 0.0521(16) 0.0692(18) -0.0063(14) 0.0169(16) -0.0124(15)
N1 0.0623(16) 0.0773(17) 0.0726(15) -0.0221(13) 0.0205(13) -0.0235(13)
N2 0.0603(15) 0.0641(15) 0.0496(13) 0.0022(11) 0.0048(11) -0.0122(12)
O4 0.1002(18) 0.0990(18) 0.1090(18) -0.0540(15) 0.0483(15) -0.0575(15)

loop_
_atom_type_symbol
_atom_type_description
_atom_type_scat_dispersion_real
_atom_type_scat_dispersion_imag
_atom_type_scat_source
C C 0.0033 0.0016 'International Tables Vol C Tables 4.2.6.8 and 6.1.1.4'
H H 0.0000 0.0000 'International Tables Vol C Tables 4.2.6.8 and 6.1.1.4'
N N 0.0061 0.0033 'International Tables Vol C Tables 4.2.6.8 and 6.1.1.4'
O O 0.0106 0.0060 'International Tables Vol C Tables 4.2.6.8 and 6.1.1.4'

loop_
_geom_angle_atom_site_label_1
_geom_angle_atom_site_label_2
_geom_angle_atom_site_label_3
_geom_angle
_geom_angle_site_symmetry_1
_geom_angle_site_symmetry_3
_geom_angle_publ_flag
O2 C1 O1 122.3(3) . . ?
O2 C1 C2 125.2(2) . . ?
O1 C1 C2 112.5(2) . . ?
C3 C2 C1 111.7(2) . . ?
C3 C2 C4 113.9(2) . . ?
C1 C2 C4 108.4(2) . . ?
C3 C2 H2 107.5 . . ?
C1 C2 H2 107.5 . . ?
C4 C2 H2 107.5 . . ?
C2 C3 H3A 109.5 . . ?
C2 C3 H3B 109.5 . . ?
H3A C3 H3B 109.5 . . ?
C2 C3 H3C 109.5 . . ?
H3A C3 H3C 109.5 . . ?
H3B C3 H3C 109.5 . . ?
C5 C4 C9 117.5(2) . . ?
C5 C4 C2 120.4(2) . . ?
C9 C4 C2 122.1(2) . . ?
C6 C5 C4 122.0(2) . . ?
C6 C5 H5 119.0 . . ?
C4 C5 H5 119.0 . . ?
C5 C6 C7 121.1(2) . . ?
C5 C6 H6 119.4 . . ?
C7 C6 H6 119.4 . . ?
C8 C7 C6 116.6(2) . . ?
C8 C7 C10 119.0(2) . . ?
C6 C7 C10 124.3(2) . . ?
C9 C8 C7 121.9(3) . . ?
C9 C8 H8 119.1 . . ?
C7 C8 H8 119.1 . . ?
C4 C9 C8 120.9(2) . . ?
C4 C9 H9 119.6 . . ?
C8 C9 H9 119.6 . . ?
C11 C10 C7 130.5(2) . . ?
C11 C10 H10 114.8 . . ?
C7 C10 H10 114.8 . . ?
C10 C11 C16 117.0(2) . . ?
C10 C11 C12 126.3(2) . . ?
C16 C11 C12 116.6(2) . . ?
C11 C12 C13 112.0(2) . . ?
C11 C12 H12A 109.2 . . ?
C13 C12 H12A 109.2 . . ?
C11 C12 H12B 109.2 . . ?
C13 C12 H12B 109.2 . . ?
H12A C12 H12B 107.9 . . ?
C14 C13 C12 112.8(3) . . ?
C14 C13 H13A 109.0 . . ?
C12 C13 H13A 109.0 . . ?
C14 C13 H13B 109.0 . . ?
C12 C13 H13B 109.0 . . ?
H13A C13 H13B 107.8 . . ?
C13 C14 C15 113.4(3) . . ?
C13 C14 H14A 108.9 . . ?
C15 C14 H14A 108.9 . . ?
C13 C14 H14B 108.9 . . ?
C15 C14 H14B 108.9 . . ?
H14A C14 H14B 107.7 . . ?
C14 C15 C16 115.7(3) . . ?
C14 C15 H15A 108.4 . . ?
C16 C15 H15A 108.4 . . ?
C14 C15 H15B 108.4 . . ?
C16 C15 H15B 108.4 . . ?
H15A C15 H15B 107.4 . . ?
O3 C16 C11 121.8(3) . . ?
O3 C16 C15 120.6(3) . . ?
C11 C16 C15 117.5(3) . . ?
C1 O1 H1 109.5 . . ?
O4 C17 N1 122.5(3) . . ?
O4 C17 C18 118.6(2) . . ?
N1 C17 C18 119.0(2) . . ?
C22 C18 C19 117.6(3) . . ?
C22 C18 C17 117.7(2) . . ?
C19 C18 C17 124.7(2) . . ?
C18 C19 C20 118.8(3) . . ?
C18 C19 H19 120.6 . . ?
C20 C19 H19 120.6 . . ?
N2 C20 C19 123.6(3) . . ?
N2 C20 H20 118.2 . . ?
C19 C20 H20 118.2 . . ?
N2 C21 C22 122.9(3) . . ?
N2 C21 H21 118.6 . . ?
C22 C21 H21 118.6 . . ?
C18 C22 C21 120.1(3) . . ?
C18 C22 H22 119.9 . . ?
C21 C22 H22 119.9 . . ?
C17 N1 H1A 120.0 . . ?
C17 N1 H1B 120.0 . . ?
H1A N1 H1B 120.0 . . ?
C20 N2 C21 117.0(3) . . ?

loop_
_geom_bond_atom_site_label_1
_geom_bond_atom_site_label_2
_geom_bond_distance
_geom_bond_site_symmetry_2
_geom_bond_publ_flag
C1 O2 1.205(3) . ?
C1 O1 1.315(3) . ?
C1 C2 1.520(4) . ?
C2 C3 1.516(4) . ?
C2 C4 1.529(3) . ?
C2 H2 0.9800 . ?
C3 H3A 0.9600 . ?
C3 H3B 0.9600 . ?
C3 H3C 0.9600 . ?
C4 C5 1.382(4) . ?
C4 C9 1.386(4) . ?
C5 C6 1.380(3) . ?
C5 H5 0.9300 . ?
C6 C7 1.397(3) . ?
C6 H6 0.9300 . ?
C7 C8 1.393(4) . ?
C7 C10 1.471(3) . ?
C8 C9 1.387(4) . ?
C8 H8 0.9300 . ?
C9 H9 0.9300 . ?
C10 C11 1.337(4) . ?
C10 H10 0.9300 . ?
C11 C16 1.492(4) . ?
C11 C12 1.500(4) . ?
C12 C13 1.518(4) . ?
C12 H12A 0.9700 . ?
C12 H12B 0.9700 . ?
C13 C14 1.464(5) . ?
C13 H13A 0.9700 . ?
C13 H13B 0.9700 . ?
C14 C15 1.493(5) . ?
C14 H14A 0.9700 . ?
C14 H14B 0.9700 . ?
C15 C16 1.504(4) . ?
C15 H15A 0.9700 . ?
C15 H15B 0.9700 . ?
C16 O3 1.215(4) . ?
O1 H1 0.8200 . ?
C17 O4 1.232(3) . ?
C17 N1 1.319(3) . ?
C17 C18 1.500(4) . ?
C18 C22 1.366(4) . ?
C18 C19 1.379(3) . ?
C19 C20 1.381(4) . ?
C19 H19 0.9300 . ?
C20 N2 1.325(4) . ?
C20 H20 0.9300 . ?
C21 N2 1.330(3) . ?
C21 C22 1.372(4) . ?
C21 H21 0.9300 . ?
C22 H22 0.9300 . ?
N1 H1A 0.8600 . ?
N1 H1B 0.8600 . ?
